data_4311596
loop_
_publ_author_name
'Bobby D. Ellis'
'Charles L. B. Macdonald'

_publ_contact_author 'Charles L. B. Macdonald'
_publ_contact_author_email cmacd@uwindsor.ca
_publ_section_title
;
 Stabilized Arsenic(I) Iodide: A Ready Source of Arsenic Iodide Fragments
 and a Useful Reagent for the Generation of Clusters
;
_journal_name_full 'Inorganic Chemistry'
_journal_page_first 5981
_journal_page_last 5986
_journal_paper_doi 10.1021/ic049281s
_journal_volume 43
_journal_year 2004
_chemical_formula_moiety '[C26 H24 As P2][C26 H24 As2 I7 P2]'
_chemical_formula_sum 'C52 H48 As3 I7 P4'
_chemical_formula_weight 1909.84
_chemical_name_common '[(dppe)As][(dppe)As2I7]'
_chemical_name_systematic
;
?
;
_space_group_IT_number 14
_symmetry_cell_setting monoclinic
_symmetry_space_group_name_Hall '-P 2ybc'
_symmetry_space_group_name_H-M 'P 1 21/c 1'
_atom_sites_solution_hydrogens geom
_atom_sites_solution_primary direct
_atom_sites_solution_secondary difmap
_audit_creation_method SHELXL-97
_cell_angle_alpha 90.00
_cell_angle_beta 91.508(2)
_cell_angle_gamma 90.00
_cell_formula_units_Z 4
_cell_length_a 19.1484(15)
_cell_length_b 18.8443(15)
_cell_length_c 16.6084(13)
_cell_measurement_reflns_used 7121
_cell_measurement_temperature 174(2)
_cell_measurement_theta_max 27.48
_cell_measurement_theta_min 2.39
_cell_volume 5990.9(8)
_computing_cell_refinement 'Bruker SMART'
_computing_data_collection 'Bruker SMART'
_computing_data_reduction 'Bruker SAINT'
_computing_molecular_graphics 'Bruker SHELXTL'
_computing_publication_material 'Bruker SHELXTL'
_computing_structure_refinement 'SHELXL-97 (Sheldrick, 1997)'
_computing_structure_solution 'SIR97 (Altomare, 1997)'
_diffrn_ambient_temperature 174(2)
_diffrn_measured_fraction_theta_full 0.997
_diffrn_measured_fraction_theta_max 0.997
_diffrn_measurement_device_type 'CCD area detector'
_diffrn_measurement_method 'phi and omega scans'
_diffrn_radiation_monochromator graphite
_diffrn_radiation_source 'fine-focus sealed tube'
_diffrn_radiation_type MoK\a
_diffrn_radiation_wavelength 0.71073
_diffrn_reflns_av_R_equivalents 0.0489
_diffrn_reflns_av_sigmaI/netI 0.0474
_diffrn_reflns_limit_h_max 24
_diffrn_reflns_limit_h_min -24
_diffrn_reflns_limit_k_max 24
_diffrn_reflns_limit_k_min -24
_diffrn_reflns_limit_l_max 21
_diffrn_reflns_limit_l_min -21
_diffrn_reflns_number 56704
_diffrn_reflns_theta_full 27.52
_diffrn_reflns_theta_max 27.52
_diffrn_reflns_theta_min 1.06
_exptl_absorpt_coefficient_mu 5.411
_exptl_absorpt_correction_type SADABS
_exptl_crystal_colour orange
_exptl_crystal_density_diffrn 2.117
_exptl_crystal_density_meas 0
_exptl_crystal_density_method 'not measured'
_exptl_crystal_description diamond
_exptl_crystal_F_000 3560
_exptl_crystal_size_max 0.50
_exptl_crystal_size_mid 0.50
_exptl_crystal_size_min 0.30
_refine_diff_density_max 1.610
_refine_diff_density_min -0.690
_refine_diff_density_rms 0.168
_refine_ls_extinction_method none
_refine_ls_goodness_of_fit_ref 1.040
_refine_ls_hydrogen_treatment mixed
_refine_ls_matrix_type full
_refine_ls_number_parameters 595
_refine_ls_number_reflns 13767
_refine_ls_number_restraints 0
_refine_ls_restrained_S_all 1.040
_refine_ls_R_factor_all 0.0675
_refine_ls_R_factor_gt 0.0436
_refine_ls_shift/su_max 0.002
_refine_ls_shift/su_mean 0.000
_refine_ls_structure_factor_coef Fsqd
_refine_ls_weighting_details 'calc w=1/[\s^2^(Fo^2^)+(0.0478P)^2^+0.0000P] where P=(Fo^2^+2Fc^2^)/3'
_refine_ls_weighting_scheme calc
_refine_ls_wR_factor_gt 0.0898
_refine_ls_wR_factor_ref 0.0985
_reflns_number_gt 10044
_reflns_number_total 13767
_reflns_threshold_expression >2sigma(I)
_cod_data_source_file ic049281ssi20040706_063143_1.cif
_cod_data_source_block p21c
_cod_depositor_comments
;
The following automatic conversions were performed:
'_symmetry_cell_setting' value 'Monoclinic' changed to 'monoclinic'
according to '/home/saulius/struct/CIF-dictionaries/cif_core.dic'
dictionary named 'cif_core.dic' version 2.4.1 from 2010-06-29.

Automatic conversion script
Id: cif_fix_enum 1527 2010-12-29 10:47:43Z saulius 
;
_cod_database_code 4311596

loop_
_symmetry_equiv_pos_as_xyz
'x, y, z'
'-x, y+1/2, -z+1/2'
'-x, -y, -z'
'x, -y-1/2, z-1/2'

loop_
_atom_site_label
_atom_site_type_symbol
_atom_site_fract_x
_atom_site_fract_y
_atom_site_fract_z
_atom_site_U_iso_or_equiv
_atom_site_adp_type
_atom_site_occupancy
_atom_site_symmetry_multiplicity
_atom_site_calc_flag
_atom_site_refinement_flags
_atom_site_disorder_assembly
_atom_site_disorder_group
C11 C 0.7453(4) -0.3601(4) 1.0177(4) 0.0455(17) Uani 1 1 d . . .
H11A H 0.7545 -0.3727 1.0736 0.055 Uiso 1 1 calc R . .
H11B H 0.6964 -0.3697 1.0049 0.055 Uiso 1 1 calc R . .
C12 C 0.7874(3) -0.4003(3) 0.9681(4) 0.0435(16) Uani 1 1 d . . .
H12A H 0.7753 -0.4501 0.9724 0.052 Uiso 1 1 calc R . .
H12B H 0.8360 -0.3947 0.9847 0.052 Uiso 1 1 calc R . .
C21 C 0.7575(3) 0.2943(3) 0.4735(3) 0.0300(12) Uani 1 1 d . . .
H21A H 0.7438 0.3393 0.4967 0.036 Uiso 1 1 calc R . .
H21B H 0.7831 0.3043 0.4252 0.036 Uiso 1 1 calc R . .
C22 C 0.6923(3) 0.2520(3) 0.4510(3) 0.0301(12) Uani 1 1 d . . .
H22A H 0.7059 0.2079 0.4257 0.036 Uiso 1 1 calc R . .
H22B H 0.6643 0.2787 0.4121 0.036 Uiso 1 1 calc R . .
C111 C 0.8424(3) -0.2482(3) 1.0623(4) 0.0363(13) Uani 1 1 d . . .
C112 C 0.8398(3) -0.2505(3) 1.1459(3) 0.0370(14) Uani 1 1 d . . .
H112 H 0.7972 -0.2559 1.1708 0.044 Uiso 1 1 calc R . .
C113 C 0.9009(3) -0.2446(3) 1.1917(4) 0.0408(14) Uani 1 1 d . . .
H113 H 0.8995 -0.2453 1.2476 0.049 Uiso 1 1 calc R . .
C114 C 0.9633(3) -0.2378(4) 1.1543(5) 0.057(2) Uani 1 1 d . . .
H114 H 1.0043 -0.2339 1.1853 0.068 Uiso 1 1 calc R . .
C115 C 0.9665(4) -0.2366(4) 1.0729(5) 0.064(2) Uani 1 1 d . . .
H115 H 1.0096 -0.2326 1.0488 0.077 Uiso 1 1 calc R . .
C116 C 0.9061(4) -0.2412(4) 1.0252(4) 0.0543(18) Uani 1 1 d . . .
H116 H 0.9082 -0.2395 0.9693 0.065 Uiso 1 1 calc R . .
C121 C 0.6966(3) -0.2092(4) 1.0413(3) 0.0401(15) Uani 1 1 d . . .
C122 C 0.6275(4) -0.2298(4) 1.0366(5) 0.066(2) Uani 1 1 d . . .
H122 H 0.6161 -0.2748 1.0172 0.080 Uiso 1 1 calc R . .
C123 C 0.5754(4) -0.1853(5) 1.0600(5) 0.067(2) Uani 1 1 d . . .
H123 H 0.5291 -0.2002 1.0567 0.081 Uiso 1 1 calc R . .
C124 C 0.5910(4) -0.1197(4) 1.0877(4) 0.0548(19) Uani 1 1 d . . .
H124 H 0.5556 -0.0895 1.1038 0.066 Uiso 1 1 calc R . .
C125 C 0.6597(4) -0.0976(4) 1.0923(4) 0.0569(19) Uani 1 1 d . . .
H125 H 0.6704 -0.0523 1.1110 0.068 Uiso 1 1 calc R . .
C126 C 0.7123(3) -0.1422(3) 1.0692(4) 0.0441(15) Uani 1 1 d . . .
H126 H 0.7586 -0.1272 1.0724 0.053 Uiso 1 1 calc R . .
C131 C 0.8427(3) -0.4062(3) 0.8024(4) 0.0360(13) Uani 1 1 d . . .
C132 C 0.9119(3) -0.3939(3) 0.8272(4) 0.0424(15) Uani 1 1 d . . .
H132 H 0.9214 -0.3692 0.8748 0.051 Uiso 1 1 calc R . .
C133 C 0.9653(3) -0.4177(4) 0.7825(4) 0.0499(17) Uani 1 1 d . . .
H133 H 1.0111 -0.4092 0.7996 0.060 Uiso 1 1 calc R . .
C134 C 0.9522(4) -0.4546(4) 0.7117(5) 0.0557(19) Uani 1 1 d . . .
H134 H 0.9890 -0.4710 0.6813 0.067 Uiso 1 1 calc R . .
C135 C 0.8843(4) -0.4669(5) 0.6868(5) 0.062(2) Uani 1 1 d . . .
H135 H 0.8752 -0.4918 0.6394 0.075 Uiso 1 1 calc R . .
C136 C 0.8291(3) -0.4424(4) 0.7317(4) 0.0490(17) Uani 1 1 d . . .
H136 H 0.7832 -0.4503 0.7142 0.059 Uiso 1 1 calc R . .
C141 C 0.6923(3) -0.4075(4) 0.8279(4) 0.0411(15) Uani 1 1 d . . .
C142 C 0.6366(3) -0.3624(4) 0.8057(4) 0.0494(17) Uani 1 1 d . . .
H142 H 0.6426 -0.3135 0.8074 0.059 Uiso 1 1 calc R . .
C143 C 0.5727(4) -0.3906(5) 0.7812(4) 0.064(2) Uani 1 1 d . . .
H143 H 0.5359 -0.3609 0.7659 0.076 Uiso 1 1 calc R . .
C144 C 0.5645(4) -0.4630(5) 0.7800(5) 0.068(2) Uani 1 1 d . . .
H144 H 0.5213 -0.4821 0.7648 0.082 Uiso 1 1 calc R . .
C145 C 0.6196(4) -0.5088(5) 0.8010(5) 0.062(2) Uani 1 1 d . . .
H145 H 0.6138 -0.5577 0.7982 0.074 Uiso 1 1 calc R . .
C146 C 0.6824(3) -0.4801(4) 0.8258(4) 0.0506(18) Uani 1 1 d . . .
H146 H 0.7190 -0.5100 0.8415 0.061 Uiso 1 1 calc R . .
C211 C 0.8830(3) 0.3108(3) 0.5725(3) 0.0300(12) Uani 1 1 d . . .
C212 C 0.9260(3) 0.3010(4) 0.6390(4) 0.0494(17) Uani 1 1 d . . .
H212 H 0.9162 0.2653 0.6757 0.059 Uiso 1 1 calc R . .
C213 C 0.9838(4) 0.3438(4) 0.6518(4) 0.0543(19) Uani 1 1 d . . .
H213 H 1.0124 0.3370 0.6973 0.065 Uiso 1 1 calc R . .
C214 C 0.9994(3) 0.3962(4) 0.5982(4) 0.0474(17) Uani 1 1 d . . .
H214 H 1.0391 0.4240 0.6063 0.057 Uiso 1 1 calc R . .
C215 C 0.9565(4) 0.4073(4) 0.5326(4) 0.059(2) Uani 1 1 d . . .
H215 H 0.9663 0.4433 0.4963 0.070 Uiso 1 1 calc R . .
C216 C 0.8980(4) 0.3648(3) 0.5199(4) 0.0470(16) Uani 1 1 d . . .
H216 H 0.8687 0.3730 0.4753 0.056 Uiso 1 1 calc R . .
C221 C 0.8604(3) 0.1792(3) 0.4911(3) 0.0279(11) Uani 1 1 d . . .
C222 C 0.8533(3) 0.1712(3) 0.4075(3) 0.0331(13) Uani 1 1 d . . .
H222 H 0.8227 0.2000 0.3779 0.040 Uiso 1 1 calc R . .
C223 C 0.8923(3) 0.1201(4) 0.3691(4) 0.0458(16) Uani 1 1 d . . .
H223 H 0.8875 0.1144 0.3136 0.055 Uiso 1 1 calc R . .
C224 C 0.9383(3) 0.0777(4) 0.4125(4) 0.0490(17) Uani 1 1 d . . .
H224 H 0.9648 0.0438 0.3863 0.059 Uiso 1 1 calc R . .
C225 C 0.9446(4) 0.0857(4) 0.4952(4) 0.057(2) Uani 1 1 d . . .
H225 H 0.9758 0.0573 0.5245 0.068 Uiso 1 1 calc R . .
C226 C 0.9053(3) 0.1352(3) 0.5344(4) 0.0426(15) Uani 1 1 d . . .
H226 H 0.9090 0.1392 0.5901 0.051 Uiso 1 1 calc R . .
C231 C 0.5902(3) 0.3098(3) 0.5634(3) 0.0349(13) Uani 1 1 d . . .
C232 C 0.5974(3) 0.3740(3) 0.5231(4) 0.0424(15) Uani 1 1 d . . .
H232 H 0.6291 0.3785 0.4820 0.051 Uiso 1 1 calc R . .
C233 C 0.5566(4) 0.4312(4) 0.5451(5) 0.0534(18) Uani 1 1 d . . .
H233 H 0.5620 0.4745 0.5192 0.064 Uiso 1 1 calc R . .
C234 C 0.5087(4) 0.4254(4) 0.6040(4) 0.061(2) Uani 1 1 d . . .
H234 H 0.4817 0.4643 0.6182 0.074 Uiso 1 1 calc R . .
C235 C 0.5008(4) 0.3603(4) 0.6426(4) 0.063(2) Uani 1 1 d . . .
H235 H 0.4668 0.3552 0.6811 0.076 Uiso 1 1 calc R . .
C236 C 0.5422(3) 0.3040(4) 0.6246(4) 0.0497(17) Uani 1 1 d . . .
H236 H 0.5385 0.2618 0.6532 0.060 Uiso 1 1 calc R . .
C241 C 0.5741(3) 0.1701(3) 0.5014(3) 0.0312(12) Uani 1 1 d . . .
C242 C 0.5381(3) 0.1271(3) 0.5523(4) 0.0390(14) Uani 1 1 d . . .
H242 H 0.5506 0.1255 0.6068 0.047 Uiso 1 1 calc R . .
C243 C 0.4835(3) 0.0861(4) 0.5230(4) 0.0483(17) Uani 1 1 d . . .
H243 H 0.4593 0.0572 0.5580 0.058 Uiso 1 1 calc R . .
C244 C 0.4642(3) 0.0876(4) 0.4419(4) 0.0494(17) Uani 1 1 d . . .
H244 H 0.4274 0.0597 0.4223 0.059 Uiso 1 1 calc R . .
C245 C 0.5000(3) 0.1305(4) 0.3916(4) 0.0539(19) Uani 1 1 d . . .
H245 H 0.4872 0.1319 0.3373 0.065 Uiso 1 1 calc R . .
C246 C 0.5548(3) 0.1719(4) 0.4195(4) 0.0478(17) Uani 1 1 d . . .
H246 H 0.5788 0.2009 0.3842 0.057 Uiso 1 1 calc R . .
P11 P 0.76386(9) -0.26467(9) 1.00228(9) 0.0368(4) Uani 1 1 d . . .
P12 P 0.77418(8) -0.36996(9) 0.86285(9) 0.0358(3) Uani 1 1 d . . .
P21 P 0.81410(7) 0.24776(8) 0.54474(8) 0.0257(3) Uani 1 1 d . . .
P22 P 0.64010(7) 0.23226(8) 0.53822(8) 0.0285(3) Uani 1 1 d . . .
As1 As 0.77507(4) -0.25044(4) 0.86837(4) 0.04929(18) Uani 1 1 d . . .
As2 As 0.72951(3) 0.20054(3) 0.64698(3) 0.02555(12) Uani 1 1 d . . .
As3 As 0.75727(3) 0.01336(3) 0.75622(3) 0.03167(13) Uani 1 1 d . . .
I1 I 0.73037(2) 0.33871(2) 0.70632(2) 0.03989(10) Uani 1 1 d . . .
I2 I 0.72560(2) 0.06561(2) 0.56769(2) 0.03528(10) Uani 1 1 d . . .
I3 I 0.62743(2) 0.13317(3) 0.77276(2) 0.04138(11) Uani 1 1 d . . .
I4 I 0.847145(18) 0.15109(2) 0.76889(2) 0.02933(9) Uani 1 1 d . . .
I5 I 0.66955(2) -0.09586(3) 0.73498(3) 0.04832(12) Uani 1 1 d . . .
I6 I 0.86800(2) -0.05580(2) 0.70568(3) 0.04529(11) Uani 1 1 d . . .
I7 I 0.77625(3) -0.01003(3) 0.91182(3) 0.06241(15) Uani 1 1 d . . .

loop_
_atom_site_aniso_label
_atom_site_aniso_U_11
_atom_site_aniso_U_22
_atom_site_aniso_U_33
_atom_site_aniso_U_23
_atom_site_aniso_U_13
_atom_site_aniso_U_12
C11 0.049(4) 0.054(4) 0.032(3) 0.017(3) -0.011(3) -0.027(3)
C12 0.040(3) 0.028(3) 0.062(4) 0.024(3) -0.017(3) -0.010(3)
C21 0.030(3) 0.033(3) 0.027(3) 0.007(2) 0.001(2) 0.008(2)
C22 0.030(3) 0.035(3) 0.025(3) 0.003(2) 0.001(2) 0.004(2)
C111 0.039(3) 0.027(3) 0.042(3) 0.002(3) 0.000(3) 0.002(3)
C112 0.034(3) 0.042(4) 0.036(3) 0.000(3) 0.004(3) 0.001(3)
C113 0.043(4) 0.036(3) 0.043(3) -0.007(3) -0.002(3) 0.005(3)
C114 0.031(4) 0.056(5) 0.083(6) -0.014(4) -0.008(4) -0.002(3)
C115 0.037(4) 0.076(6) 0.079(6) -0.005(4) 0.019(4) -0.010(4)
C116 0.044(4) 0.069(5) 0.051(4) 0.003(4) 0.012(3) -0.011(4)
C121 0.042(4) 0.050(4) 0.027(3) 0.001(3) -0.002(3) -0.005(3)
C122 0.050(5) 0.064(5) 0.085(6) -0.013(4) -0.009(4) -0.007(4)
C123 0.029(4) 0.079(6) 0.093(6) -0.016(5) -0.007(4) 0.003(4)
C124 0.043(4) 0.073(5) 0.048(4) 0.003(4) -0.004(3) 0.016(4)
C125 0.052(4) 0.056(5) 0.062(5) -0.005(4) -0.001(4) 0.003(4)
C126 0.037(3) 0.044(4) 0.052(4) 0.002(3) 0.003(3) -0.001(3)
C131 0.033(3) 0.033(3) 0.042(3) 0.007(3) -0.001(3) 0.006(3)
C132 0.037(3) 0.041(4) 0.049(4) 0.004(3) 0.000(3) 0.000(3)
C133 0.036(4) 0.051(4) 0.062(4) 0.008(3) -0.004(3) -0.001(3)
C134 0.040(4) 0.059(5) 0.069(5) 0.000(4) 0.012(4) 0.004(3)
C135 0.052(5) 0.081(6) 0.054(5) -0.022(4) 0.004(4) 0.004(4)
C136 0.036(4) 0.060(5) 0.051(4) -0.010(3) 0.003(3) 0.005(3)
C141 0.032(3) 0.052(4) 0.039(3) -0.006(3) 0.002(3) 0.003(3)
C142 0.036(3) 0.070(5) 0.042(4) -0.011(3) 0.005(3) 0.010(3)
C143 0.037(4) 0.102(7) 0.052(4) -0.011(4) 0.004(3) 0.011(4)
C144 0.036(4) 0.113(8) 0.056(5) -0.029(5) 0.005(3) -0.006(4)
C145 0.045(4) 0.073(6) 0.069(5) -0.026(4) 0.014(4) -0.007(4)
C146 0.032(3) 0.057(5) 0.063(5) -0.017(4) 0.007(3) 0.003(3)
C211 0.026(3) 0.032(3) 0.033(3) -0.002(2) 0.007(2) 0.000(2)
C212 0.049(4) 0.050(4) 0.049(4) 0.011(3) -0.008(3) -0.016(3)
C213 0.049(4) 0.057(5) 0.056(4) 0.006(4) -0.019(3) -0.019(4)
C214 0.036(3) 0.048(4) 0.058(4) -0.016(3) -0.001(3) -0.012(3)
C215 0.066(5) 0.055(5) 0.054(4) 0.011(4) 0.003(4) -0.030(4)
C216 0.052(4) 0.046(4) 0.043(4) 0.005(3) -0.009(3) -0.013(3)
C221 0.027(3) 0.029(3) 0.029(3) 0.000(2) 0.005(2) 0.002(2)
C222 0.034(3) 0.037(3) 0.028(3) -0.003(2) -0.002(2) 0.001(3)
C223 0.052(4) 0.054(4) 0.032(3) -0.005(3) 0.005(3) 0.000(3)
C224 0.047(4) 0.049(4) 0.051(4) -0.019(3) 0.007(3) 0.013(3)
C225 0.064(5) 0.060(5) 0.045(4) -0.004(3) -0.004(3) 0.034(4)
C226 0.051(4) 0.048(4) 0.028(3) -0.003(3) -0.003(3) 0.017(3)
C231 0.026(3) 0.041(3) 0.037(3) -0.002(3) -0.008(2) 0.007(3)
C232 0.041(3) 0.041(4) 0.045(4) 0.003(3) -0.009(3) 0.012(3)
C233 0.055(4) 0.043(4) 0.062(5) -0.003(3) -0.013(4) 0.012(3)
C234 0.065(5) 0.066(5) 0.052(4) -0.016(4) -0.014(4) 0.038(4)
C235 0.057(5) 0.089(6) 0.043(4) -0.009(4) 0.006(3) 0.036(4)
C236 0.047(4) 0.063(5) 0.040(4) 0.003(3) 0.004(3) 0.023(3)
C241 0.025(3) 0.039(3) 0.029(3) -0.002(2) -0.006(2) 0.006(2)
C242 0.043(3) 0.045(4) 0.029(3) -0.002(3) -0.004(3) -0.005(3)
C243 0.042(4) 0.052(4) 0.051(4) 0.011(3) -0.002(3) -0.015(3)
C244 0.039(4) 0.059(5) 0.049(4) -0.004(3) -0.012(3) -0.010(3)
C245 0.042(4) 0.084(6) 0.035(3) -0.003(3) -0.013(3) -0.010(4)
C246 0.036(3) 0.075(5) 0.031(3) 0.009(3) -0.009(3) -0.004(3)
P11 0.0419(9) 0.0377(9) 0.0309(8) 0.0008(7) 0.0038(7) -0.0027(7)
P12 0.0373(8) 0.0382(9) 0.0316(8) 0.0022(7) -0.0013(6) 0.0035(7)
P21 0.0226(7) 0.0300(8) 0.0246(7) 0.0013(6) 0.0018(5) 0.0027(6)
P22 0.0248(7) 0.0357(8) 0.0249(7) 0.0025(6) -0.0028(5) 0.0045(6)
As1 0.0735(5) 0.0396(4) 0.0350(3) 0.0067(3) 0.0070(3) 0.0063(4)
As2 0.0249(3) 0.0291(3) 0.0226(3) -0.0015(2) -0.0013(2) 0.0039(2)
As3 0.0291(3) 0.0372(3) 0.0286(3) 0.0028(2) -0.0038(2) -0.0034(3)
I1 0.0407(2) 0.0383(2) 0.0403(2) -0.01309(17) -0.00596(17) 0.00966(18)
I2 0.0434(2) 0.0309(2) 0.03151(19) -0.00371(15) -0.00117(16) 0.00459(17)
I3 0.02822(19) 0.0678(3) 0.02818(19) -0.00891(18) 0.00219(15) -0.00428(19)
I4 0.02677(18) 0.0357(2) 0.02537(17) -0.00114(14) -0.00179(13) 0.00030(15)
I5 0.0400(2) 0.0572(3) 0.0474(2) 0.0063(2) -0.00418(19) -0.0204(2)
I6 0.0327(2) 0.0385(2) 0.0641(3) -0.0080(2) -0.00943(19) 0.00663(18)
I7 0.0913(4) 0.0645(3) 0.0307(2) 0.0110(2) -0.0123(2) -0.0163(3)

loop_
_atom_type_symbol
_atom_type_description
_atom_type_scat_dispersion_real
_atom_type_scat_dispersion_imag
_atom_type_scat_source
C C 0.0033 0.0016 'International Tables Vol C Tables 4.2.6.8 and 6.1.1.4'
H H 0.0000 0.0000 'International Tables Vol C Tables 4.2.6.8 and 6.1.1.4'
P P 0.1023 0.0942 'International Tables Vol C Tables 4.2.6.8 and 6.1.1.4'
As As 0.0499 2.0058 'International Tables Vol C Tables 4.2.6.8 and 6.1.1.4'
I I -0.4742 1.8119 'International Tables Vol C Tables 4.2.6.8 and 6.1.1.4'

loop_
_geom_angle_atom_site_label_1
_geom_angle_atom_site_label_2
_geom_angle_atom_site_label_3
_geom_angle
_geom_angle_site_symmetry_1
_geom_angle_site_symmetry_3
_geom_angle_publ_flag
C12 C11 P11 109.3(4) . . ?
C11 C12 P12 108.9(4) . . ?
C22 C21 P21 112.4(4) . . ?
C21 C22 P22 112.0(4) . . ?
C116 C111 C112 120.1(6) . . ?
C116 C111 P11 120.0(5) . . ?
C112 C111 P11 119.5(5) . . ?
C113 C112 C111 119.6(6) . . ?
C114 C113 C112 119.7(6) . . ?
C115 C114 C113 121.1(7) . . ?
C114 C115 C116 120.7(7) . . ?
C111 C116 C115 118.8(7) . . ?
C126 C121 C122 118.7(7) . . ?
C126 C121 P11 120.2(5) . . ?
C122 C121 P11 120.8(6) . . ?
C123 C122 C121 121.0(7) . . ?
C124 C123 C122 120.2(7) . . ?
C123 C124 C125 119.8(7) . . ?
C126 C125 C124 120.3(7) . . ?
C121 C126 C125 120.0(6) . . ?
C136 C131 C132 119.4(6) . . ?
C136 C131 P12 122.5(5) . . ?
C132 C131 P12 118.1(5) . . ?
C133 C132 C131 120.4(6) . . ?
C132 C133 C134 120.7(6) . . ?
C135 C134 C133 119.2(7) . . ?
C134 C135 C136 120.7(7) . . ?
C131 C136 C135 119.5(6) . . ?
C146 C141 C142 119.3(6) . . ?
C146 C141 P12 120.9(5) . . ?
C142 C141 P12 119.7(5) . . ?
C143 C142 C141 120.3(8) . . ?
C144 C143 C142 119.0(8) . . ?
C143 C144 C145 121.5(7) . . ?
C146 C145 C144 118.8(8) . . ?
C145 C146 C141 121.0(7) . . ?
C212 C211 C216 118.5(6) . . ?
C212 C211 P21 122.0(5) . . ?
C216 C211 P21 118.9(5) . . ?
C211 C212 C213 120.5(6) . . ?
C214 C213 C212 120.6(6) . . ?
C215 C214 C213 119.6(6) . . ?
C214 C215 C216 120.0(6) . . ?
C211 C216 C215 120.8(6) . . ?
C226 C221 C222 119.6(5) . . ?
C226 C221 P21 118.5(4) . . ?
C222 C221 P21 121.9(4) . . ?
C223 C222 C221 119.5(5) . . ?
C224 C223 C222 120.5(6) . . ?
C223 C224 C225 119.6(6) . . ?
C226 C225 C224 120.6(6) . . ?
C225 C226 C221 120.1(6) . . ?
C236 C231 C232 119.7(6) . . ?
C236 C231 P22 118.1(5) . . ?
C232 C231 P22 122.2(5) . . ?
C233 C232 C231 119.0(6) . . ?
C234 C233 C232 121.5(7) . . ?
C233 C234 C235 118.9(7) . . ?
C236 C235 C234 121.0(7) . . ?
C235 C236 C231 119.9(7) . . ?
C242 C241 C246 119.3(5) . . ?
C242 C241 P22 122.0(4) . . ?
C246 C241 P22 118.3(5) . . ?
C241 C242 C243 120.1(6) . . ?
C242 C243 C244 120.9(6) . . ?
C245 C244 C243 118.8(6) . . ?
C244 C245 C246 121.5(6) . . ?
C245 C246 C241 119.4(6) . . ?
C121 P11 C111 107.2(3) . . ?
C121 P11 C11 111.9(3) . . ?
C111 P11 C11 104.5(3) . . ?
C121 P11 As1 112.0(2) . . ?
C111 P11 As1 115.0(2) . . ?
C11 P11 As1 106.0(2) . . ?
C141 P12 C131 108.1(3) . . ?
C141 P12 C12 106.2(3) . . ?
C131 P12 C12 109.0(3) . . ?
C141 P12 As1 114.2(2) . . ?
C131 P12 As1 113.3(2) . . ?
C12 P12 As1 105.6(2) . . ?
C21 P21 C221 108.4(3) . . ?
C21 P21 C211 105.4(3) . . ?
C221 P21 C211 103.2(2) . . ?
C21 P21 As2 103.02(18) . . ?
C221 P21 As2 114.03(18) . . ?
C211 P21 As2 121.92(18) . . ?
C231 P22 C241 103.4(3) . . ?
C231 P22 C22 109.0(3) . . ?
C241 P22 C22 104.8(3) . . ?
C231 P22 As2 112.29(19) . . ?
C241 P22 As2 122.69(19) . . ?
C22 P22 As2 103.95(18) . . ?
P12 As1 P11 85.44(6) . . ?
P22 As2 P21 82.60(5) . . ?
P22 As2 I1 91.68(4) . . ?
P21 As2 I1 84.90(4) . . ?
P22 As2 I2 82.66(4) . . ?
P21 As2 I2 90.75(4) . . ?
I1 As2 I2 173.28(2) . . ?
P22 As2 I4 174.19(4) . . ?
P21 As2 I4 94.36(4) . . ?
I1 As2 I4 92.981(18) . . ?
I2 As2 I4 92.454(18) . . ?
P22 As2 I3 98.52(4) . . ?
P21 As2 I3 176.83(4) . . ?
I1 As2 I3 98.02(2) . . ?
I2 As2 I3 86.458(19) . . ?
I4 As2 I3 84.264(17) . . ?
I7 As3 I6 97.92(3) . . ?
I7 As3 I5 94.04(2) . . ?
I6 As3 I5 94.87(2) . . ?
I7 As3 I4 90.65(2) . . ?
I6 As3 I4 89.20(2) . . ?
I5 As3 I4 173.31(3) . . ?
I7 As3 I2 171.85(3) . . ?
I6 As3 I2 88.56(2) . . ?
I5 As3 I2 90.306(19) . . ?
I4 As3 I2 84.472(17) . . ?
I7 As3 I3 96.59(2) . . ?
I6 As3 I3 162.58(3) . . ?
I5 As3 I3 93.67(2) . . ?
I4 As3 I3 81.032(18) . . ?
I2 As3 I3 76.227(16) . . ?
As2 I2 As3 80.086(18) . . ?
As2 I3 As3 75.252(17) . . ?
As3 I4 As2 79.496(17) . . ?

loop_
_geom_bond_atom_site_label_1
_geom_bond_atom_site_label_2
_geom_bond_distance
_geom_bond_site_symmetry_2
_geom_bond_publ_flag
C11 C12 1.391(9) . ?
C11 P11 1.852(6) . ?
C12 P12 1.851(6) . ?
C21 C22 1.520(8) . ?
C21 P21 1.810(5) . ?
C22 P22 1.821(5) . ?
C111 C116 1.386(9) . ?
C111 C112 1.392(8) . ?
C111 P11 1.809(6) . ?
C112 C113 1.383(8) . ?
C113 C114 1.368(9) . ?
C114 C115 1.355(10) . ?
C115 C116 1.389(10) . ?
C121 C126 1.374(9) . ?
C121 C122 1.379(9) . ?
C121 P11 1.794(7) . ?
C122 C123 1.367(10) . ?
C123 C124 1.349(11) . ?
C124 C125 1.380(10) . ?
C125 C126 1.376(9) . ?
C131 C136 1.376(9) . ?
C131 C132 1.397(8) . ?
C131 P12 1.806(6) . ?
C132 C133 1.356(9) . ?
C133 C134 1.383(10) . ?
C134 C135 1.374(10) . ?
C135 C136 1.389(9) . ?
C141 C146 1.382(9) . ?
C141 C142 1.405(9) . ?
C141 P12 1.802(6) . ?
C142 C143 1.384(10) . ?
C143 C144 1.375(12) . ?
C144 C145 1.400(11) . ?
C145 C146 1.372(9) . ?
C211 C212 1.374(8) . ?
C211 C216 1.378(8) . ?
C211 P21 1.825(6) . ?
C212 C213 1.382(9) . ?
C213 C214 1.368(9) . ?
C214 C215 1.364(10) . ?
C215 C216 1.387(9) . ?
C221 C226 1.382(8) . ?
C221 C222 1.400(7) . ?
C221 P21 1.814(5) . ?
C222 C223 1.383(8) . ?
C223 C224 1.378(9) . ?
C224 C225 1.384(9) . ?
C225 C226 1.374(8) . ?
C231 C236 1.392(9) . ?
C231 C232 1.392(9) . ?
C231 P22 1.801(6) . ?
C232 C233 1.386(9) . ?
C233 C234 1.361(10) . ?
C234 C235 1.395(11) . ?
C235 C236 1.361(9) . ?
C241 C242 1.371(8) . ?
C241 C246 1.401(8) . ?
C241 P22 1.817(6) . ?
C242 C243 1.379(8) . ?
C243 C244 1.386(9) . ?
C244 C245 1.362(10) . ?
C245 C246 1.378(9) . ?
P11 As1 2.2559(17) . ?
P12 As1 2.2542(18) . ?
P21 As2 2.5383(15) . ?
P22 As2 2.5275(14) . ?
As2 I1 2.7838(7) . ?
As2 I2 2.8636(7) . ?
As2 I4 3.1307(6) . ?
As2 I3 3.1641(7) . ?
As3 I7 2.6373(7) . ?
As3 I6 2.6442(7) . ?
As3 I5 2.6741(7) . ?
As3 I4 3.1182(7) . ?
As3 I2 3.3229(7) . ?
As3 I3 3.3749(8) . ?
